data_7247154
loop_
_publ_author_name
'Ejarque, Daniel'
'Calvet, Teresa'
'Font-Bardia, Merc\`e'
'Pons, Josefina'

_publ_section_title
;
 Virtual assessment achieved two binary cocrystals based on a liquid and a
 solid pyridine derivative with modulated thermal stabilities
;
_journal_issue 34
_journal_name_full CrystEngComm
_journal_page_first 4798
_journal_page_last 4811
_journal_paper_doi 10.1039/D3CE00608E
_journal_volume 25
_journal_year 2023
_chemical_formula_moiety 'C15 H13 N O5'
_chemical_formula_sum 'C15 H13 N O5'
_chemical_formula_weight 287.26
_space_group_crystal_system triclinic
_space_group_IT_number 2
_space_group_name_Hall '-P 1'
_space_group_name_H-M_alt 'P -1'
_atom_sites_solution_hydrogens geom
_audit_creation_method SHELXL-2018/3
_audit_update_record
;
2023-06-06 deposited with the CCDC.	2023-07-21 downloaded from the CCDC.
;
_cell_angle_alpha 94.585(2)
_cell_angle_beta 101.837(2)
_cell_angle_gamma 115.880(2)
_cell_formula_units_Z 2
_cell_length_a 7.4176(5)
_cell_length_b 7.5344(5)
_cell_length_c 13.4049(9)
_cell_measurement_reflns_used 9858
_cell_measurement_temperature 100(2)
_cell_measurement_theta_max 30.52
_cell_measurement_theta_min 3.06
_cell_volume 647.36(8)
_computing_cell_refinement 'Bruker SAINT'
_computing_data_collection 'Bruker APEX3'
_computing_data_reduction 'Bruker SAINT'
_computing_molecular_graphics 'Bruker SHELXTL'
_computing_publication_material 'Bruker SHELXTL'
_computing_structure_refinement 'SHELXL-2018/3 (Sheldrick, 2018)'
_computing_structure_solution 'SHELXT 2014/5 (Sheldrick, 2014)'
_diffrn_ambient_temperature 100(2)
_diffrn_measured_fraction_theta_full 0.998
_diffrn_measured_fraction_theta_max 0.998
_diffrn_measurement_device_type 'D8 Venture'
_diffrn_measurement_method '\f and \w scans'
_diffrn_radiation_type MoK\a
_diffrn_radiation_wavelength 0.71073
_diffrn_reflns_av_R_equivalents 0.0319
_diffrn_reflns_av_unetI/netI 0.0185
_diffrn_reflns_Laue_measured_fraction_full 0.998
_diffrn_reflns_Laue_measured_fraction_max 0.998
_diffrn_reflns_limit_h_max 10
_diffrn_reflns_limit_h_min -10
_diffrn_reflns_limit_k_max 10
_diffrn_reflns_limit_k_min -10
_diffrn_reflns_limit_l_max 19
_diffrn_reflns_limit_l_min -19
_diffrn_reflns_number 34534
_diffrn_reflns_point_group_measured_fraction_full 0.998
_diffrn_reflns_point_group_measured_fraction_max 0.998
_diffrn_reflns_theta_full 25.242
_diffrn_reflns_theta_max 30.571
_diffrn_reflns_theta_min 3.062
_diffrn_source microfocus
_exptl_absorpt_coefficient_mu 0.112
_exptl_absorpt_correction_T_max 0.7461
_exptl_absorpt_correction_T_min 0.7246
_exptl_absorpt_correction_type multi-scan
_exptl_absorpt_process_details sadabs
_exptl_crystal_colour yellow
_exptl_crystal_density_diffrn 1.474
_exptl_crystal_description prism
_exptl_crystal_F_000 300
_exptl_crystal_size_max 0.362
_exptl_crystal_size_mid 0.158
_exptl_crystal_size_min 0.078
_refine_diff_density_max 0.492
_refine_diff_density_min -0.278
_refine_diff_density_rms 0.054
_refine_ls_extinction_method none
_refine_ls_goodness_of_fit_ref 1.045
_refine_ls_hydrogen_treatment constr
_refine_ls_matrix_type full
_refine_ls_number_parameters 191
_refine_ls_number_reflns 3980
_refine_ls_number_restraints 0
_refine_ls_restrained_S_all 1.045
_refine_ls_R_factor_all 0.0484
_refine_ls_R_factor_gt 0.0392
_refine_ls_shift/su_max 0.000
_refine_ls_shift/su_mean 0.000
_refine_ls_structure_factor_coef Fsqd
_refine_ls_weighting_details 'w=1/[\s^2^(Fo^2^)+(0.0668P)^2^+0.1850P] where P=(Fo^2^+2Fc^2^)/3'
_refine_ls_weighting_scheme calc
_refine_ls_wR_factor_gt 0.1092
_refine_ls_wR_factor_ref 0.1154
_reflns_Friedel_coverage 0.000
_reflns_number_gt 3380
_reflns_number_total 3980
_reflns_threshold_expression 'I > 2\s(I)'
_cod_data_source_file d3ce00608e2.cif
_cod_data_source_block mo_C20VB158_0m_a
_cod_depositor_comments 'Adding full bibliography for 7247154--7247155.cif.'
_cod_database_code 7247154
_shelx_shelxl_version_number 2018/3
_shelx_space_group_comment
;
The symmetry employed for this shelxl refinement is uniquely defined
by the following loop, which should always be used as a source of
symmetry information in preference to the above space-group names.
They are only intended as comments.
;

loop_
_space_group_symop_operation_xyz
'x, y, z'
'-x, -y, -z'

loop_
_atom_site_label
_atom_site_type_symbol
_atom_site_fract_x
_atom_site_fract_y
_atom_site_fract_z
_atom_site_U_iso_or_equiv
_atom_site_adp_type
_atom_site_occupancy
_atom_site_site_symmetry_order
_atom_site_calc_flag
_atom_site_refinement_flags_posn
_atom_site_refinement_flags_adp
_atom_site_refinement_flags_occupancy
_atom_site_disorder_assembly
_atom_site_disorder_group
O1 O 0.25197(11) 0.49759(11) 0.61464(5) 0.01586(16) Uani 1 1 d . . . . .
H1O H 0.323273 0.567738 0.577931 0.019 Uiso 1 1 calc R U . . .
N1 N 0.45711(13) 0.69762(13) 0.48906(7) 0.01443(17) Uani 1 1 d . . . . .
O2 O 0.50837(11) 0.73560(10) 0.74431(6) 0.01595(16) Uani 1 1 d . . . . .
O3 O -0.05997(11) 0.17973(11) 0.99786(5) 0.01565(16) Uani 1 1 d . . . . .
O4 O 0.23834(11) 0.48252(11) 1.06283(5) 0.01637(16) Uani 1 1 d . . . . .
O5 O 0.90935(11) 1.16970(11) 0.29797(6) 0.01873(17) Uani 1 1 d . . . . .
C1 C 0.34402(14) 0.58035(14) 0.71345(7) 0.01162(18) Uani 1 1 d . . . . .
C2 C 0.22959(14) 0.46674(13) 0.78569(7) 0.01076(17) Uani 1 1 d . . . . .
C3 C 0.04919(14) 0.28466(14) 0.74751(7) 0.01248(18) Uani 1 1 d . . . . .
H3 H -0.001122 0.234611 0.674714 0.015 Uiso 1 1 calc R U . . .
C4 C -0.06034(14) 0.17307(14) 0.81354(7) 0.01334(18) Uani 1 1 d . . . . .
H4 H -0.183068 0.048525 0.787565 0.016 Uiso 1 1 calc R U . . .
C5 C 0.01984(14) 0.25400(14) 0.91785(7) 0.01183(18) Uani 1 1 d . . . . .
C6 C 0.10344(16) 0.30008(16) 1.09048(8) 0.0182(2) Uani 1 1 d . . . . .
H6A H 0.044348 0.330343 1.145449 0.022 Uiso 1 1 calc R U . . .
H6B H 0.181433 0.227514 1.116641 0.022 Uiso 1 1 calc R U . . .
C7 C 0.19984(14) 0.43649(14) 0.95651(7) 0.01164(18) Uani 1 1 d . . . . .
C8 C 0.30875(14) 0.54705(14) 0.89307(7) 0.01188(18) Uani 1 1 d . . . . .
H8 H 0.431299 0.671415 0.920068 0.014 Uiso 1 1 calc R U . . .
C9 C 0.73962(15) 1.02225(14) 0.26744(7) 0.01287(18) Uani 1 1 d . . . . .
C10 C 0.63825(14) 0.90711(14) 0.34430(7) 0.01159(17) Uani 1 1 d . . . . .
C11 C 0.44777(15) 0.73375(14) 0.31284(7) 0.01352(18) Uani 1 1 d . . . . .
H11 H 0.376813 0.684203 0.241195 0.016 Uiso 1 1 calc R U . . .
C12 C 0.36274(15) 0.63413(14) 0.38742(8) 0.01457(19) Uani 1 1 d . . . . .
H12 H 0.232374 0.516211 0.365389 0.017 Uiso 1 1 calc R U . . .
C14 C 0.64183(16) 0.86330(15) 0.51950(8) 0.0169(2) Uani 1 1 d . . . . .
H14 H 0.710398 0.907507 0.591595 0.020 Uiso 1 1 calc R U . . .
C15 C 0.73707(15) 0.97284(15) 0.45038(8) 0.01540(19) Uani 1 1 d . . . . .
H15 H 0.867263 1.090552 0.474767 0.018 Uiso 1 1 calc R U . . .
C16 C 0.62636(16) 0.94678(15) 0.15402(8) 0.01568(19) Uani 1 1 d . . . . .
H16A H 0.705521 1.038780 0.113280 0.024 Uiso 1 1 calc R U . . .
H16B H 0.488415 0.939781 0.142547 0.024 Uiso 1 1 calc R U . . .
H16C H 0.611316 0.812589 0.132333 0.024 Uiso 1 1 calc R U . . .

loop_
_atom_site_aniso_label
_atom_site_aniso_U_11
_atom_site_aniso_U_22
_atom_site_aniso_U_33
_atom_site_aniso_U_23
_atom_site_aniso_U_13
_atom_site_aniso_U_12
O1 0.0170(3) 0.0156(3) 0.0100(3) 0.0033(3) 0.0053(3) 0.0023(3)
N1 0.0171(4) 0.0140(4) 0.0121(4) 0.0035(3) 0.0056(3) 0.0063(3)
O2 0.0134(3) 0.0131(3) 0.0154(3) 0.0028(3) 0.0045(3) 0.0006(3)
O3 0.0140(3) 0.0168(3) 0.0124(3) 0.0051(3) 0.0064(3) 0.0023(3)
O4 0.0181(3) 0.0151(3) 0.0093(3) 0.0018(2) 0.0049(3) 0.0015(3)
O5 0.0152(3) 0.0145(3) 0.0202(4) 0.0029(3) 0.0062(3) 0.0008(3)
C1 0.0118(4) 0.0111(4) 0.0126(4) 0.0034(3) 0.0044(3) 0.0052(3)
C2 0.0110(4) 0.0106(4) 0.0112(4) 0.0035(3) 0.0044(3) 0.0046(3)
C3 0.0120(4) 0.0123(4) 0.0103(4) 0.0015(3) 0.0024(3) 0.0035(3)
C4 0.0109(4) 0.0113(4) 0.0138(4) 0.0025(3) 0.0039(3) 0.0014(3)
C5 0.0112(4) 0.0124(4) 0.0126(4) 0.0048(3) 0.0053(3) 0.0048(3)
C6 0.0159(4) 0.0191(5) 0.0123(4) 0.0057(4) 0.0044(3) 0.0010(4)
C7 0.0122(4) 0.0119(4) 0.0100(4) 0.0012(3) 0.0034(3) 0.0048(3)
C8 0.0113(4) 0.0101(4) 0.0115(4) 0.0017(3) 0.0031(3) 0.0026(3)
C9 0.0141(4) 0.0118(4) 0.0144(4) 0.0036(3) 0.0065(3) 0.0061(3)
C10 0.0120(4) 0.0115(4) 0.0121(4) 0.0030(3) 0.0047(3) 0.0053(3)
C11 0.0142(4) 0.0135(4) 0.0103(4) 0.0021(3) 0.0034(3) 0.0042(3)
C12 0.0143(4) 0.0133(4) 0.0132(4) 0.0035(3) 0.0042(3) 0.0035(3)
C14 0.0181(5) 0.0172(5) 0.0107(4) 0.0015(3) 0.0030(3) 0.0047(4)
C15 0.0141(4) 0.0141(4) 0.0135(4) 0.0011(3) 0.0031(3) 0.0031(3)
C16 0.0172(4) 0.0158(4) 0.0133(4) 0.0050(3) 0.0064(3) 0.0056(4)

loop_
_atom_type_symbol
_atom_type_description
_atom_type_scat_dispersion_real
_atom_type_scat_dispersion_imag
_atom_type_scat_source
C C 0.0033 0.0016 'International Tables Vol C Tables 4.2.6.8 and 6.1.1.4'
H H 0.0000 0.0000 'International Tables Vol C Tables 4.2.6.8 and 6.1.1.4'
O O 0.0106 0.0060 'International Tables Vol C Tables 4.2.6.8 and 6.1.1.4'
N N 0.0061 0.0033 'International Tables Vol C Tables 4.2.6.8 and 6.1.1.4'

loop_
_geom_angle_atom_site_label_1
_geom_angle_atom_site_label_2
_geom_angle_atom_site_label_3
_geom_angle
_geom_angle_site_symmetry_1
_geom_angle_site_symmetry_3
_geom_angle_publ_flag
C1 O1 H1O 109.5 . . ?
C12 N1 C14 118.36(8) . . ?
C5 O3 C6 104.62(7) . . ?
C7 O4 C6 104.80(7) . . ?
O2 C1 O1 123.78(8) . . ?
O2 C1 C2 122.43(8) . . ?
O1 C1 C2 113.79(8) . . ?
C3 C2 C8 120.91(8) . . ?
C3 C2 C1 120.49(8) . . ?
C8 C2 C1 118.60(8) . . ?
C2 C3 C4 121.83(9) . . ?
C2 C3 H3 119.1 . . ?
C4 C3 H3 119.1 . . ?
C5 C4 C3 116.25(8) . . ?
C5 C4 H4 121.9 . . ?
C3 C4 H4 121.9 . . ?
O3 C5 C4 127.95(8) . . ?
O3 C5 C7 109.83(8) . . ?
C4 C5 C7 122.19(8) . . ?
O4 C6 O3 106.97(7) . . ?
O4 C6 H6A 110.3 . . ?
O3 C6 H6A 110.3 . . ?
O4 C6 H6B 110.3 . . ?
O3 C6 H6B 110.3 . . ?
H6A C6 H6B 108.6 . . ?
C8 C7 O4 128.51(8) . . ?
C8 C7 C5 122.26(9) . . ?
O4 C7 C5 109.19(8) . . ?
C7 C8 C2 116.56(8) . . ?
C7 C8 H8 121.7 . . ?
C2 C8 H8 121.7 . . ?
O5 C9 C16 122.18(9) . . ?
O5 C9 C10 119.87(9) . . ?
C16 C9 C10 117.94(8) . . ?
C11 C10 C15 118.21(8) . . ?
C11 C10 C9 121.94(8) . . ?
C15 C10 C9 119.85(8) . . ?
C12 C11 C10 119.18(9) . . ?
C12 C11 H11 120.4 . . ?
C10 C11 H11 120.4 . . ?
N1 C12 C11 122.57(9) . . ?
N1 C12 H12 118.7 . . ?
C11 C12 H12 118.7 . . ?
N1 C14 C15 122.86(9) . . ?
N1 C14 H14 118.6 . . ?
C15 C14 H14 118.6 . . ?
C14 C15 C10 118.80(9) . . ?
C14 C15 H15 120.6 . . ?
C10 C15 H15 120.6 . . ?
C9 C16 H16A 109.5 . . ?
C9 C16 H16B 109.5 . . ?
H16A C16 H16B 109.5 . . ?
C9 C16 H16C 109.5 . . ?
H16A C16 H16C 109.5 . . ?
H16B C16 H16C 109.5 . . ?

loop_
_geom_bond_atom_site_label_1
_geom_bond_atom_site_label_2
_geom_bond_distance
_geom_bond_site_symmetry_2
_geom_bond_publ_flag
O1 C1 1.3170(11) . ?
O1 H1O 0.8400 . ?
N1 C12 1.3370(12) . ?
N1 C14 1.3410(13) . ?
O2 C1 1.2233(11) . ?
O3 C5 1.3716(11) . ?
O3 C6 1.4408(12) . ?
O4 C7 1.3786(11) . ?
O4 C6 1.4356(12) . ?
O5 C9 1.2172(12) . ?
C1 C2 1.4921(13) . ?
C2 C3 1.3924(13) . ?
C2 C8 1.4095(13) . ?
C3 C4 1.4029(13) . ?
C3 H3 0.9500 . ?
C4 C5 1.3736(13) . ?
C4 H4 0.9500 . ?
C5 C7 1.3933(13) . ?
C6 H6A 0.9900 . ?
C6 H6B 0.9900 . ?
C7 C8 1.3702(13) . ?
C8 H8 0.9500 . ?
C9 C16 1.5038(14) . ?
C9 C10 1.5069(13) . ?
C10 C11 1.3917(13) . ?
C10 C15 1.3955(13) . ?
C11 C12 1.3878(13) . ?
C11 H11 0.9500 . ?
C12 H12 0.9500 . ?
C14 C15 1.3859(14) . ?
C14 H14 0.9500 . ?
C15 H15 0.9500 . ?
C16 H16A 0.9800 . ?
C16 H16B 0.9800 . ?
C16 H16C 0.9800 . ?
